data_9007608
loop_
_publ_author_name
'Hawthorne, F. C.'
'Ferguson, R. B.'

_publ_section_title
;
 Refinement of the crystal structure of krohnkite
;
_journal_name_full 'Acta Crystallographica, Section B'
_journal_page_first 1753
_journal_page_last 1755
_journal_paper_doi 10.1107/S0567740875006048
_journal_volume 31
_journal_year 1975
_chemical_compound_source 'Chuquicamata, Chile'
_chemical_formula_sum 'Cu H4 Na2 O10 S2'
_chemical_name_mineral Krohnkite
_space_group_IT_number 14
_symmetry_space_group_name_Hall '-P 2ybc'
_symmetry_space_group_name_H-M 'P 1 21/c 1'
_cell_angle_alpha 90
_cell_angle_beta 108.32
_cell_angle_gamma 90
_cell_formula_units_Z 2
_cell_length_a 5.807
_cell_length_b 12.656
_cell_length_c 5.517
_cell_volume 384.912
_database_code_amcsd 0009535
_exptl_crystal_density_diffrn 2.914
_cod_original_cell_volume 384.913
_cod_original_formula_sum 'Na2 Cu S2 O10 H4'
_cod_database_code 9007608

loop_
_space_group_symop_operation_xyz
x,y,z
x,1/2-y,1/2+z
-x,1/2+y,1/2-z
-x,-y,-z

loop_
_atom_site_aniso_label
_atom_site_aniso_U_11
_atom_site_aniso_U_22
_atom_site_aniso_U_33
_atom_site_aniso_U_12
_atom_site_aniso_U_13
_atom_site_aniso_U_23
Na 0.02120 0.02012 0.02137 -0.00057 0.01258 -0.00091
Cu 0.01145 0.01144 0.00988 0.00000 0.00073 0.00000
S 0.00967 0.00966 0.00720 0.00014 0.00228 -0.00057
O1 0.01338 0.01680 0.01573 0.00523 0.00395 0.00044
O2 0.01544 0.01582 0.01063 0.00170 0.00366 0.00430
O3 0.01315 0.01891 0.01308 0.00163 0.00271 -0.00665
O4 0.01590 0.01534 0.01379 -0.00590 0.00459 0.00017
Ow 0.01279 0.01201 0.01170 -0.00191 0.00230 -0.00030

loop_
_atom_site_label
_atom_site_fract_x
_atom_site_fract_y
_atom_site_fract_z
_atom_site_U_iso_or_equiv
_atom_site_type_symbol
_atom_site_attached_hydrogens
Na 0.57140 0.12470 0.20990 ? Na 0
Cu 0.00000 0.00000 0.00000 ? Cu 0
S 0.23750 0.11793 0.54450 ? S 0
O1 0.00380 0.17250 0.48740 ? O 0
O2 0.29110 0.05730 0.78440 ? O 0
O3 0.23190 0.04250 0.33220 ? O 0
O4 0.43850 0.19230 0.56170 ? O 0
Ow 0.83150 0.13430 0.95130 ? O 0
H1 0.92700 0.18400 0.99200 0.00633 H 0
H2 0.71200 0.14000 0.79200 0.00633 H 0

loop_
_cod_changelog_entry_id
_cod_changelog_entry_author
_cod_changelog_entry_date
_cod_changelog_entry_text
1
;cod-tools version 3.8.0
Id: cif_guess_AMCSD_atom_types 9581 2023-05-17 12:35:41Z saulius
;
2023-05-18T08:42:11+03:00
;Derived atom types and hydrogen counts
from atom names that follow the AMCSD naming convention
(Wat == water, O-H == hydroxyl).
;

loop_
_cod_related_entry_id
_cod_related_entry_database
_cod_related_entry_code
1 AMCSD 0009535
